data_4345214
loop_
_publ_author_name
'Hennig, Christoph'
'Weiss, Stephan'
'Kraus, Werner'
'Kretzschmar, Jerome'
'Scheinost, Andreas C.'

_publ_section_title
;
 Solution Species and Crystal Structure of Zr(IV) Acetate
;
_journal_name_full 'Inorganic Chemistry'
_journal_paper_doi 10.1021/acs.inorgchem.6b01624
_journal_year 2017
_chemical_formula_sum 'C48 H72 O81 Zr12'
_chemical_formula_weight 3039.70
_chemical_name_systematic
; 
 ? 
;
_space_group_IT_number 87
_symmetry_cell_setting tetragonal
_symmetry_space_group_name_Hall '-I 4'
_symmetry_space_group_name_H-M 'I 4/m'
_atom_sites_solution_hydrogens geom
_atom_sites_solution_primary direct
_atom_sites_solution_secondary difmap
_audit_creation_method SHELXL-97
_cell_angle_alpha 90.00
_cell_angle_beta 90.00
_cell_angle_gamma 90.00
_cell_formula_units_Z 1
_cell_length_a 12.605(2)
_cell_length_b 12.605(2)
_cell_length_c 13.626(3)
_cell_measurement_reflns_used 2073
_cell_measurement_temperature 296(2)
_cell_measurement_theta_max 20.33
_cell_measurement_theta_min 2.20
_cell_volume 2165.0(7)
_computing_cell_refinement 'Bruker SAINT'
_computing_data_collection 'Bruker APEX2'
_computing_data_reduction 'Bruker SAINT'
_computing_molecular_graphics 'Bruker SHELXTL'
_computing_publication_material 'Bruker SHELXTL'
_computing_structure_refinement 'SHELXL-97 (Sheldrick, 2008)'
_computing_structure_solution 'SHELXS-97 (Sheldrick, 2008)'
_diffrn_ambient_temperature 296(2)
_diffrn_measured_fraction_theta_full 0.977
_diffrn_measured_fraction_theta_max 0.977
_diffrn_measurement_device_type 'Bruker APEX-II CCD'
_diffrn_measurement_method '\f and \w scans'
_diffrn_radiation_monochromator graphite
_diffrn_radiation_source 'fine-focus sealed tube'
_diffrn_radiation_type MoK\a
_diffrn_radiation_wavelength 0.71073
_diffrn_reflns_av_R_equivalents 0.0000
_diffrn_reflns_av_sigmaI/netI 0.0406
_diffrn_reflns_limit_h_max 11
_diffrn_reflns_limit_h_min -11
_diffrn_reflns_limit_k_max 16
_diffrn_reflns_limit_k_min 0
_diffrn_reflns_limit_l_max 18
_diffrn_reflns_limit_l_min 0
_diffrn_reflns_number 1408
_diffrn_reflns_theta_full 28.60
_diffrn_reflns_theta_max 28.60
_diffrn_reflns_theta_min 2.20
_diffrn_standards_number 0
_exptl_absorpt_coefficient_mu 1.518
_exptl_absorpt_correction_T_max 0.5419
_exptl_absorpt_correction_T_min 0.2738
_exptl_absorpt_correction_type multi-scan
_exptl_absorpt_process_details '(SADABS; Sheldrick, 1996)'
_exptl_crystal_colour colourless
_exptl_crystal_density_diffrn 2.331
_exptl_crystal_density_method 'not measured'
_exptl_crystal_description block
_exptl_crystal_F_000 1488
_exptl_crystal_size_max 0.12
_exptl_crystal_size_mid 0.08
_exptl_crystal_size_min 0.06
_refine_diff_density_max 1.480
_refine_diff_density_min -0.731
_refine_diff_density_rms 0.202
_refine_ls_extinction_method none
_refine_ls_goodness_of_fit_ref 1.080
_refine_ls_hydrogen_treatment mixed
_refine_ls_matrix_type full
_refine_ls_number_parameters 90
_refine_ls_number_reflns 1408
_refine_ls_number_restraints 0
_refine_ls_restrained_S_all 1.080
_refine_ls_R_factor_all 0.0680
_refine_ls_R_factor_gt 0.0677
_refine_ls_shift/su_max 0.000
_refine_ls_shift/su_mean 0.000
_refine_ls_structure_factor_coef Fsqd
_refine_ls_weighting_details 'calc w=1/[\s^2^(Fo^2^)+(0.0778P)^2^+25.1276P] where P=(Fo^2^+2Fc^2^)/3'
_refine_ls_weighting_scheme calc
_refine_ls_wR_factor_gt 0.1783
_refine_ls_wR_factor_ref 0.1784
_reflns_number_gt 1372
_reflns_number_total 1408
_reflns_threshold_expression >2sigma(I)
_cod_data_source_file ic6b01624_si_001.cif
_cod_data_source_block wk129b
_cod_depositor_comments
;
The following automatic conversions were performed:

'_symmetry_cell_setting' value 'Tetragonal' changed to 'tetragonal'
according to
/usr/data/users/saulius/crontab/automatic-downloads/rss-feeds/ACS/lib/dictionaries/cif_core.dic
dictionary named 'cif_core.dic' version 2.4.2 from 2011-04-26.

Automatic conversion script
Id: cif_fix_values 4268 2015-11-12 08:31:59Z antanas 
;
_cod_original_sg_symbol_H-M 'I4/m  '
_cod_database_code 4345214

loop_
_symmetry_equiv_pos_as_xyz
'x, y, z'
'-x, -y, z'
'-y, x, z'
'y, -x, z'
'x+1/2, y+1/2, z+1/2'
'-x+1/2, -y+1/2, z+1/2'
'-y+1/2, x+1/2, z+1/2'
'y+1/2, -x+1/2, z+1/2'
'-x, -y, -z'
'x, y, -z'
'y, -x, -z'
'-y, x, -z'
'-x+1/2, -y+1/2, -z+1/2'
'x+1/2, y+1/2, -z+1/2'
'y+1/2, -x+1/2, -z+1/2'
'-y+1/2, x+1/2, -z+1/2'

loop_
_atom_site_label
_atom_site_type_symbol
_atom_site_fract_x
_atom_site_fract_y
_atom_site_fract_z
_atom_site_U_iso_or_equiv
_atom_site_adp_type
_atom_site_occupancy
_atom_site_symmetry_multiplicity
_atom_site_calc_flag
_atom_site_refinement_flags
Zr1 Zr 0.80221(6) -0.00057(5) 0.5000 0.0433(3) Uani 1 2 d S
Zr2 Zr 1.0000 0.0000 0.31582(9) 0.0410(3) Uani 1 4 d S
O1 O 0.9005(4) -0.0999(4) 0.5919(5) 0.081(2) Uani 1 1 d .
O2 O 0.7165(7) 0.1536(6) 0.5000 0.077(2) Uani 1 2 d S
O3 O 0.8493(6) -0.0005(5) 0.2292(6) 0.0850(19) Uani 1 1 d .
O4 O 0.7019(5) -0.0027(5) 0.3631(6) 0.0870(19) Uani 1 1 d .
O5 O 0.7156(7) -0.1561(6) 0.5000 0.078(2) Uani 1 2 d S
C1 C 0.7559(9) 0.0002(8) 0.2695(9) 0.087(3) Uani 1 1 d .
C2 C 0.6728(8) -0.0017(8) 0.1780(8) 0.087(3) Uani 1 1 d .
H2B H 0.7114 -0.0001 0.1173 0.131 Uiso 1 1 calc R
H2C H 0.6270 0.0590 0.1818 0.131 Uiso 1 1 calc R
H2D H 0.6309 -0.0653 0.1810 0.131 Uiso 1 1 calc R
C3 C 0.7516(10) -0.2498(9) 0.5000 0.077(3) Uani 1 2 d S
C4 C 0.6613(12) -0.3420(11) 0.5000 0.094(4) Uani 1 2 d S
H4A H 0.6948 -0.4104 0.5000 0.141 Uiso 1 2 calc SR
H4B H 0.6179 -0.3350 0.4425 0.141 Uiso 0.50 1 calc PR
H4C H 0.6179 -0.3350 0.5575 0.141 Uiso 0.50 1 calc PR
O6 O 0.6978(6) 0.1962(6) 0.2454(6) 0.099(2) Uani 1 1 d .
O10 O 0.5000 0.5000 0.5000 0.16(3) Uani 0.50 8 d SP

loop_
_atom_site_aniso_label
_atom_site_aniso_U_11
_atom_site_aniso_U_22
_atom_site_aniso_U_33
_atom_site_aniso_U_23
_atom_site_aniso_U_13
_atom_site_aniso_U_12
Zr1 0.0319(4) 0.0237(4) 0.0744(6) 0.000 0.000 -0.0002(2)
Zr2 0.0350(4) 0.0350(4) 0.0530(6) 0.000 0.000 0.000
O1 0.065(3) 0.069(3) 0.110(5) -0.038(3) -0.035(3) 0.032(3)
O2 0.063(5) 0.052(4) 0.117(7) 0.000 0.000 -0.001(3)
O3 0.071(4) 0.062(3) 0.121(6) 0.004(3) -0.012(4) -0.005(3)
O4 0.078(4) 0.061(3) 0.122(6) -0.003(4) -0.005(4) -0.003(3)
O5 0.070(5) 0.050(4) 0.115(7) 0.000 0.000 -0.007(4)
C1 0.079(6) 0.068(5) 0.114(8) -0.002(5) -0.007(6) -0.005(4)
C2 0.080(6) 0.064(5) 0.117(8) 0.003(5) -0.009(6) -0.004(4)
C3 0.063(6) 0.048(5) 0.120(11) 0.000 0.000 -0.005(5)
C4 0.078(9) 0.066(8) 0.138(14) 0.000 0.000 -0.003(6)
O6 0.083(4) 0.079(4) 0.135(6) 0.022(4) -0.035(4) 0.027(3)
O10 0.21(4) 0.21(4) 0.07(3) 0.000 0.000 0.000

loop_
_atom_type_symbol
_atom_type_description
_atom_type_scat_dispersion_real
_atom_type_scat_dispersion_imag
_atom_type_scat_source
C C 0.0033 0.0016 'International Tables Vol C Tables 4.2.6.8 and 6.1.1.4'
H H 0.0000 0.0000 'International Tables Vol C Tables 4.2.6.8 and 6.1.1.4'
O O 0.0106 0.0060 'International Tables Vol C Tables 4.2.6.8 and 6.1.1.4'
Zr Zr -2.9673 0.5597 'International Tables Vol C Tables 4.2.6.8 and 6.1.1.4'

loop_
_geom_angle_atom_site_label_1
_geom_angle_atom_site_label_2
_geom_angle_atom_site_label_3
_geom_angle
_geom_angle_site_symmetry_1
_geom_angle_site_symmetry_3
O1 Zr1 O1 70.8(3) 10_556 .
O1 Zr1 O1 110.2(4) 10_556 4_665
O1 Zr1 O1 71.1(3) . 4_665
O1 Zr1 O1 71.1(3) 10_556 11_666
O1 Zr1 O1 110.2(4) . 11_666
O1 Zr1 O1 70.7(3) 4_665 11_666
O1 Zr1 O2 141.71(16) 10_556 .
O1 Zr1 O2 141.71(16) . .
O1 Zr1 O2 76.6(2) 4_665 .
O1 Zr1 O2 76.6(2) 11_666 .
O1 Zr1 O5 76.9(2) 10_556 .
O1 Zr1 O5 76.9(2) . .
O1 Zr1 O5 141.90(16) 4_665 .
O1 Zr1 O5 141.90(16) 11_666 .
O2 Zr1 O5 121.8(3) . .
O1 Zr1 O4 80.5(3) 10_556 .
O1 Zr1 O4 142.6(2) . .
O1 Zr1 O4 143.7(2) 4_665 .
O1 Zr1 O4 81.3(3) 11_666 .
O2 Zr1 O4 74.81(19) . .
O5 Zr1 O4 73.5(2) . .
O1 Zr1 O4 142.6(2) 10_556 10_556
O1 Zr1 O4 80.5(3) . 10_556
O1 Zr1 O4 81.3(3) 4_665 10_556
O1 Zr1 O4 143.7(2) 11_666 10_556
O2 Zr1 O4 74.81(19) . 10_556
O5 Zr1 O4 73.5(2) . 10_556
O4 Zr1 O4 111.7(4) . 10_556
O1 Zr1 Zr1 35.42(16) 10_556 3_645
O1 Zr1 Zr1 35.42(16) . 3_645
O1 Zr1 Zr1 90.38(17) 4_665 3_645
O1 Zr1 Zr1 90.38(17) 11_666 3_645
O2 Zr1 Zr1 163.9(2) . 3_645
O5 Zr1 Zr1 74.3(2) . 3_645
O4 Zr1 Zr1 112.91(17) . 3_645
O4 Zr1 Zr1 112.92(17) 10_556 3_645
O1 Zr1 Zr1 90.38(17) 10_556 11_666
O1 Zr1 Zr1 90.38(17) . 11_666
O1 Zr1 Zr1 35.35(16) 4_665 11_666
O1 Zr1 Zr1 35.35(16) 11_666 11_666
O2 Zr1 Zr1 73.9(2) . 11_666
O5 Zr1 Zr1 164.3(2) . 11_666
O4 Zr1 Zr1 113.83(17) . 11_666
O4 Zr1 Zr1 113.83(17) 10_556 11_666
Zr1 Zr1 Zr1 90.0 3_645 11_666
O1 Zr1 Zr2 90.47(18) 10_556 9_756
O1 Zr1 Zr2 35.52(15) . 9_756
O1 Zr1 Zr2 35.55(14) 4_665 9_756
O1 Zr1 Zr2 90.41(19) 11_666 9_756
O2 Zr1 Zr2 109.92(14) . 9_756
O5 Zr1 Zr2 110.17(15) . 9_756
O4 Zr1 Zr2 169.30(19) . 9_756
O4 Zr1 Zr2 78.94(19) 10_556 9_756
Zr1 Zr1 Zr2 60.108(10) 3_645 9_756
Zr1 Zr1 Zr2 60.108(10) 11_666 9_756
O1 Zr1 Zr2 35.52(15) 10_556 .
O1 Zr1 Zr2 90.47(18) . .
O1 Zr1 Zr2 90.41(19) 4_665 .
O1 Zr1 Zr2 35.55(14) 11_666 .
O2 Zr1 Zr2 109.92(14) . .
O5 Zr1 Zr2 110.17(15) . .
O4 Zr1 Zr2 78.94(19) . .
O4 Zr1 Zr2 169.30(19) 10_556 .
Zr1 Zr1 Zr2 60.108(10) 3_645 .
Zr1 Zr1 Zr2 60.108(10) 11_666 .
Zr2 Zr1 Zr2 90.37(4) 9_756 .
O1 Zr2 O1 70.5(2) 9_756 12_646
O1 Zr2 O1 109.4(4) 9_756 10_556
O1 Zr2 O1 70.5(2) 12_646 10_556
O1 Zr2 O1 70.5(2) 9_756 11_666
O1 Zr2 O1 109.4(4) 12_646 11_666
O1 Zr2 O1 70.5(2) 10_556 11_666
O1 Zr2 O3 142.60(19) 9_756 3_645
O1 Zr2 O3 79.3(3) 12_646 3_645
O1 Zr2 O3 79.3(3) 10_556 3_645
O1 Zr2 O3 142.7(2) 11_666 3_645
O1 Zr2 O3 142.7(2) 9_756 .
O1 Zr2 O3 142.60(19) 12_646 .
O1 Zr2 O3 79.3(3) 10_556 .
O1 Zr2 O3 79.3(3) 11_666 .
O3 Zr2 O3 73.8(2) 3_645 .
O1 Zr2 O3 79.3(3) 9_756 2_755
O1 Zr2 O3 79.3(3) 12_646 2_755
O1 Zr2 O3 142.7(2) 10_556 2_755
O1 Zr2 O3 142.6(2) 11_666 2_755
O3 Zr2 O3 73.8(2) 3_645 2_755
O3 Zr2 O3 116.3(4) . 2_755
O1 Zr2 O3 79.3(3) 9_756 4_665
O1 Zr2 O3 142.7(2) 12_646 4_665
O1 Zr2 O3 142.60(19) 10_556 4_665
O1 Zr2 O3 79.3(3) 11_666 4_665
O3 Zr2 O3 116.3(4) 3_645 4_665
O3 Zr2 O3 73.8(2) . 4_665
O3 Zr2 O3 73.8(2) 2_755 4_665
O1 Zr2 Zr1 35.31(14) 9_756 11_666
O1 Zr2 Zr1 89.86(18) 12_646 11_666
O1 Zr2 Zr1 89.81(19) 10_556 11_666
O1 Zr2 Zr1 35.21(15) 11_666 11_666
O3 Zr2 Zr1 166.7(2) 3_645 11_666
O3 Zr2 Zr1 111.99(18) . 11_666
O3 Zr2 Zr1 111.98(18) 2_755 11_666
O3 Zr2 Zr1 77.0(2) 4_665 11_666
O1 Zr2 Zr1 35.21(14) 9_756 9_756
O1 Zr2 Zr1 35.31(14) 12_646 9_756
O1 Zr2 Zr1 89.86(18) 10_556 9_756
O1 Zr2 Zr1 89.81(19) 11_666 9_756
O3 Zr2 Zr1 111.98(18) 3_645 9_756
O3 Zr2 Zr1 166.7(2) . 9_756
O3 Zr2 Zr1 77.0(2) 2_755 9_756
O3 Zr2 Zr1 111.99(18) 4_665 9_756
Zr1 Zr2 Zr1 59.78(2) 11_666 9_756
O1 Zr2 Zr1 89.81(19) 9_756 3_645
O1 Zr2 Zr1 35.21(14) 12_646 3_645
O1 Zr2 Zr1 35.31(14) 10_556 3_645
O1 Zr2 Zr1 89.86(18) 11_666 3_645
O3 Zr2 Zr1 77.0(2) 3_645 3_645
O3 Zr2 Zr1 111.98(18) . 3_645
O3 Zr2 Zr1 111.99(18) 2_755 3_645
O3 Zr2 Zr1 166.7(2) 4_665 3_645
Zr1 Zr2 Zr1 89.63(4) 11_666 3_645
Zr1 Zr2 Zr1 59.78(2) 9_756 3_645
O1 Zr2 Zr1 89.86(18) 9_756 .
O1 Zr2 Zr1 89.81(19) 12_646 .
O1 Zr2 Zr1 35.21(14) 10_556 .
O1 Zr2 Zr1 35.31(14) 11_666 .
O3 Zr2 Zr1 111.99(18) 3_645 .
O3 Zr2 Zr1 77.0(2) . .
O3 Zr2 Zr1 166.7(2) 2_755 .
O3 Zr2 Zr1 111.98(18) 4_665 .
Zr1 Zr2 Zr1 59.78(2) 11_666 .
Zr1 Zr2 Zr1 89.63(4) 9_756 .
Zr1 Zr2 Zr1 59.78(2) 3_645 .
Zr1 O1 Zr1 109.2(3) . 3_645
Zr1 O1 Zr2 109.3(2) . 9_756
Zr1 O1 Zr2 109.1(2) 3_645 9_756
C3 O2 Zr1 131.4(8) 11_666 .
C1 O3 Zr2 123.2(7) . .
C1 O4 Zr1 117.8(6) . .
C3 O5 Zr1 129.9(8) . .
O3 C1 O4 143.0(10) . .
O3 C1 C2 105.0(10) . .
O4 C1 C2 111.9(8) . .
C1 C2 H2B 109.5 . .
C1 C2 H2C 109.5 . .
H2B C2 H2C 109.5 . .
C1 C2 H2D 109.5 . .
H2B C2 H2D 109.5 . .
H2C C2 H2D 109.5 . .
O5 C3 O2 130.6(12) . 3_645
O5 C3 C4 114.6(11) . .
O2 C3 C4 114.9(10) 3_645 .
C3 C4 H4A 109.5 . .
C3 C4 H4B 109.5 . .
H4A C4 H4B 109.5 . .
C3 C4 H4C 109.5 . .
H4A C4 H4C 109.5 . .
H4B C4 H4C 109.5 . .

loop_
_geom_bond_atom_site_label_1
_geom_bond_atom_site_label_2
_geom_bond_distance
_geom_bond_site_symmetry_2
Zr1 O1 2.161(5) 10_556
Zr1 O1 2.161(5) .
Zr1 O1 2.164(5) 4_665
Zr1 O1 2.164(5) 11_666
Zr1 O2 2.223(8) .
Zr1 O5 2.244(8) .
Zr1 O4 2.253(8) .
Zr1 O4 2.253(8) 10_556
Zr1 Zr1 3.5260(12) 3_645
Zr1 Zr1 3.5260(12) 11_666
Zr1 Zr2 3.5376(11) 9_756
Zr1 Zr2 3.5376(11) .
Zr2 O1 2.177(5) 9_756
Zr2 O1 2.177(5) 12_646
Zr2 O1 2.177(5) 10_556
Zr2 O1 2.177(5) 11_666
Zr2 O3 2.236(7) 3_645
Zr2 O3 2.236(7) .
Zr2 O3 2.236(7) 2_755
Zr2 O3 2.236(7) 4_665
Zr2 Zr1 3.5376(11) 11_666
Zr2 Zr1 3.5376(11) 9_756
Zr2 Zr1 3.5376(11) 3_645
O1 Zr1 2.164(5) 3_645
O1 Zr2 2.177(5) 9_756
O2 C3 1.268(15) 11_666
O3 C1 1.300(13) .
O4 C1 1.446(14) .
O5 C3 1.266(14) .
C1 C2 1.628(15) .
C2 H2B 0.9600 .
C2 H2C 0.9600 .
C2 H2D 0.9600 .
C3 O2 1.268(15) 3_645
C3 C4 1.627(19) .
C4 H4A 0.9600 .
C4 H4B 0.9600 .
C4 H4C 0.9600 .
